data_9017089
loop_
_publ_author_name
'Bindi, L.'
'Yao, N.'
'Lin, C.'
'Hollister, L. S.'
'MacPherson, G. J.'
'Poirier, G. R.'
'Andronicos, C. L.'
'Distler, V. V.'
'Eddy, M. P.'
'Kostin, A.'
'Kryachko, V.'
'Steinhardt, W. M.'
'Yudovskaya, M.'

_publ_section_title
;
 Steinhardtite, a new body-centered-cubic allotropic form of aluminum from the
 Khatyrka CV3 carbonaceous chondrite
;
_journal_name_full 'American Mineralogist'
_journal_page_first 2433
_journal_page_last 2436
_journal_volume 99
_journal_year 2014
_chemical_compound_source 'Khatyrka CV3 carbonaceous chondrite, Koryak Mountains, Russia'
_chemical_formula_sum 'Al0.38 Fe0.3 Ni0.32'
_chemical_name_mineral Steinhardtite
_space_group_IT_number 229
_space_group_name_Hall '-I 4 2 3'
_space_group_name_H-M_alt 'I m -3 m'
_symmetry_space_group_name_H-M 'I m -3 m'
_cell_angle_alpha 90
_cell_angle_beta 90
_cell_angle_gamma 90
_cell_length_a 3.0214
_cell_length_b 3.0214
_cell_length_c 3.0214
_cell_formula_units_Z 2
_cell_volume 27.582
_database_code_amcsd 0020416
_exptl_crystal_density_diffrn 5.513
_cod_data_source_file inputs/fixed/downloads/05/05810.cif
_cod_data_source_block 05810
_cod_original_formula_sum '(Al.38 Ni.32 Fe.3)'
_cod_database_code 9017089

loop_
_space_group_symop_operation_xyz
x,y,z
1/2+x,1/2+y,1/2+z
z,-x,y
1/2+z,1/2-x,1/2+y
-y,z,-x
1/2-y,1/2+z,1/2-x
x,-y,z
1/2+x,1/2-y,1/2+z
-z,x,-y
1/2-z,1/2+x,1/2-y
y,-z,x
1/2+y,1/2-z,1/2+x
-x,y,-z
1/2-x,1/2+y,1/2-z
x,-z,-y
1/2+x,1/2-z,1/2-y
-z,y,x
1/2-z,1/2+y,1/2+x
y,-x,-z
1/2+y,1/2-x,1/2-z
-x,z,y
1/2-x,1/2+z,1/2+y
z,-y,-x
1/2+z,1/2-y,1/2-x
-y,x,z
1/2-y,1/2+x,1/2+z
x,z,y
1/2+x,1/2+z,1/2+y
-z,-y,-x
1/2-z,1/2-y,1/2-x
y,x,z
1/2+y,1/2+x,1/2+z
-x,-z,-y
1/2-x,1/2-z,1/2-y
z,y,x
1/2+z,1/2+y,1/2+x
-y,-x,-z
1/2-y,1/2-x,1/2-z
z,x,-y
1/2+z,1/2+x,1/2-y
-y,-z,x
1/2-y,1/2-z,1/2+x
x,y,-z
1/2+x,1/2+y,1/2-z
-z,-x,y
1/2-z,1/2-x,1/2+y
y,z,-x
1/2+y,1/2+z,1/2-x
-x,-y,z
1/2-x,1/2-y,1/2+z
-z,x,y
1/2-z,1/2+x,1/2+y
y,-z,-x
1/2+y,1/2-z,1/2-x
-x,y,z
1/2-x,1/2+y,1/2+z
z,-x,-y
1/2+z,1/2-x,1/2-y
-y,z,x
1/2-y,1/2+z,1/2+x
x,-y,-z
1/2+x,1/2-y,1/2-z
-x,z,-y
1/2-x,1/2+z,1/2-y
z,-y,x
1/2+z,1/2-y,1/2+x
-y,x,-z
1/2-y,1/2+x,1/2-z
x,-z,y
1/2+x,1/2-z,1/2+y
-z,y,-x
1/2-z,1/2+y,1/2-x
y,-x,z
1/2+y,1/2-x,1/2+z
-x,-z,y
1/2-x,1/2-z,1/2+y
z,y,-x
1/2+z,1/2+y,1/2-x
-y,-x,z
1/2-y,1/2-x,1/2+z
x,z,-y
1/2+x,1/2+z,1/2-y
-z,-y,x
1/2-z,1/2-y,1/2+x
y,x,-z
1/2+y,1/2+x,1/2-z
-z,-x,-y
1/2-z,1/2-x,1/2-y
y,z,x
1/2+y,1/2+z,1/2+x
-x,-y,-z
1/2-x,1/2-y,1/2-z
z,x,y
1/2+z,1/2+x,1/2+y
-y,-z,-x
1/2-y,1/2-z,1/2-x

loop_
_atom_site_aniso_label
_atom_site_aniso_U_11
_atom_site_aniso_U_22
_atom_site_aniso_U_33
_atom_site_aniso_U_12
_atom_site_aniso_U_13
_atom_site_aniso_U_23
Al 0.02470 0.02470 0.02470 0.00000 0.00000 0.00000
Ni 0.02470 0.02470 0.02470 0.00000 0.00000 0.00000
Fe 0.02470 0.02470 0.02470 0.00000 0.00000 0.00000

loop_
_atom_site_label
_atom_site_fract_x
_atom_site_fract_y
_atom_site_fract_z
_atom_site_occupancy
_atom_site_U_iso_or_equiv
Al 0.00000 0.00000 0.00000 0.38000 0.02470
Ni 0.00000 0.00000 0.00000 0.32000 0.02470
Fe 0.00000 0.00000 0.00000 0.30000 0.02470

loop_
_cod_related_entry_id
_cod_related_entry_database
_cod_related_entry_code
1 AMCSD 0020416
